data_4116816
loop_
_publ_author_name
'Ken Sakai'
'Yuko Tanaka'
'Yuriko Tsuchiya'
'Kentaro Hirata'
'Taro Tsubomura'
'Seiichiro Iijima'
'Ashis Bhattacharjee'

_publ_contact_author
;
    Dr Ken Sakai
    Department of Industrial Chemistry
    Faculty of Engineering
    Seikei University
    Kichijoji-Kitamachi
    Musashino, Tokyo 180
    Japan
;
_publ_contact_author_email ksakai@ch.seikei.ac.jp
_publ_contact_author_fax '+81 422 37 3871'
_publ_contact_author_phone '+81 422 37 3759'
_publ_section_title
;
 New Structural Aspects of \a-Pyrrolidinonate- and \a-Pyridonate-Bridged,
 Homo- and Mixed-Valence, Di- and Tetranuclear cis-Diammineplatinum
 Complexes: Eight New Crystal Structures, Stoichiometric 1:1 Mixture of
 Pt(2.25+)4 and Pt(2.5+)4, New Quasi-One-Dimensional Halide-Bridged
 [Pt(2.5+)4-Cl...]\\infty System, and Consideration of Solution Properties
;
_journal_name_full 'Journal of the American Chemical Society'
_journal_page_first 8366
_journal_page_last 8379
_journal_paper_doi 10.1021/ja980019q
_journal_volume 120
_journal_year 1998
_chemical_formula_moiety 'C16 H48 N10 O8 Pt4, (N O3)6, (H2 O)4'
_chemical_formula_sum 'C16 H56 N16 O30 Pt4'
_chemical_formula_weight 1733.07
_space_group_IT_number 2
_symmetry_cell_setting triclinic
_symmetry_Int_Tables_number 2
_symmetry_space_group_name_Hall '-P 1'
_symmetry_space_group_name_H-M 'P -1'
_audit_creation_date 1997-10-28
_audit_creation_method 'teXsan (modified by Ken Sakai)'
_audit_update_record
;
1997-10-28    text and data added by Ken Sakai
;
_cell_angle_alpha 106.41(2)
_cell_angle_beta 92.20(2)
_cell_angle_gamma 100.92(2)
_cell_formula_units_Z 1.00
_cell_length_a 10.492(3)
_cell_length_b 11.864(3)
_cell_length_c 9.856(2)
_cell_measurement_reflns_used 24
_cell_measurement_temperature 296.0
_cell_measurement_theta_max 27.95
_cell_measurement_theta_min 20.13
_cell_volume 1150.0(5)
_computing_cell_refinement 'MSC/AFC Diffractometer Control'
_computing_data_collection 'MSC/AFC Diffractometer Control'
_computing_data_reduction 'teXsan: PROCESS (MSC)'
_computing_publication_material 'teXsan: FINISH (MSC)'
_computing_structure_refinement 'teXsan: LS (MSC)'
_computing_structure_solution SIR88
_diffrn_ambient_temperature 296.0
_diffrn_measurement_device 'Rigaku AFC5S'
_diffrn_measurement_method \q/2\q
_diffrn_orient_matrix_UB_11 -0.01196
_diffrn_orient_matrix_UB_12 -0.08934
_diffrn_orient_matrix_UB_13 -0.03715
_diffrn_orient_matrix_UB_21 0.03465
_diffrn_orient_matrix_UB_22 -0.00230
_diffrn_orient_matrix_UB_23 0.09490
_diffrn_orient_matrix_UB_31 -0.09038
_diffrn_orient_matrix_UB_32 -0.00931
_diffrn_orient_matrix_UB_33 0.03012
_diffrn_radiation_detector 'scintillation,NaI,Rigaku SC-30'
_diffrn_radiation_monochromator graphite
_diffrn_radiation_source 'X-ray tube'
_diffrn_radiation_type 'Mo K\a'
_diffrn_radiation_wavelength 0.71069
_diffrn_reflns_av_R_equivalents 0.0322
_diffrn_reflns_av_sigmaI/netI 0.0943
_diffrn_reflns_limit_h_max 14
_diffrn_reflns_limit_h_min 0
_diffrn_reflns_limit_k_max 16
_diffrn_reflns_limit_k_min -16
_diffrn_reflns_limit_l_max 13
_diffrn_reflns_limit_l_min -13
_diffrn_reflns_number 7043
_diffrn_reflns_theta_max 30.00
_diffrn_reflns_theta_min 2.50
_diffrn_standards_decay_% -0.74
_diffrn_standards_interval_count 150
_diffrn_standards_number 3
_exptl_absorpt_coefficient_mu 12.235
_exptl_absorpt_correction_T_max 1.0000
_exptl_absorpt_correction_T_min 0.5384
_exptl_absorpt_correction_type psi-scan
_exptl_absorpt_process_details 'psi-scan (North's method)'
_exptl_crystal_colour yellow
_exptl_crystal_density_diffrn 2.5023
_exptl_crystal_description plate
_exptl_crystal_F_000 816.00
_exptl_crystal_size_max 0.30
_exptl_crystal_size_mid 0.30
_exptl_crystal_size_min 0.10
_refine_diff_density_max 1.47
_refine_diff_density_min -2.19
_refine_ls_abs_structure_details
;
none
;
_refine_ls_extinction_coef none
_refine_ls_extinction_method noref
_refine_ls_goodness_of_fit_obs 1.270
_refine_ls_hydrogen_treatment noref
_refine_ls_matrix_type full
_refine_ls_number_constraints 5
_refine_ls_number_parameters 296
_refine_ls_number_reflns 5002
_refine_ls_number_restraints 0
_refine_ls_R_factor_all 0.0745
_refine_ls_R_factor_obs 0.0445
_refine_ls_shift/esd_max 0.0040
_refine_ls_structure_factor_coef F
_refine_ls_weighting_scheme sigma_w=1/\s^2^(F)
_refine_ls_wR_factor_all 0.0350
_refine_ls_wR_factor_obs 0.0314
_reflns_number_observed 5002
_reflns_number_total 6704
_reflns_observed_criterion I_>_2.0_sigma(I)
_cod_data_source_file ja980019q_8.cif
_cod_data_source_block complex14
_cod_original_cell_volume 1150.1(5)
_cod_database_code 4116816

loop_
_symmetry_equiv_pos_as_xyz
'   +x,   +y,   +z'
'   -x,   -y,   -z'

loop_
_atom_site_aniso_label
_atom_site_aniso_U_11
_atom_site_aniso_U_22
_atom_site_aniso_U_33
_atom_site_aniso_U_12
_atom_site_aniso_U_13
_atom_site_aniso_U_23
Pt(1) 0.0223(2) 0.0231(2) 0.0169(2) 0.0033(2) -0.0017(1) 0.0073(1)
Pt(2) 0.0275(2) 0.0231(2) 0.0212(2) 0.0024(2) 0.0006(1) 0.0071(2)
O(1) 0.031(3) 0.027(4) 0.027(3) 0.002(3) 0.006(3) 0.004(3)
O(2) 0.034(4) 0.027(4) 0.027(3) -0.005(3) -0.007(3) 0.009(3)
O(3) 0.052(4) 0.022(4) 0.037(4) -0.007(3) 0.000(3) 0.004(3)
O(4) 0.031(3) 0.027(4) 0.025(3) -0.004(3) -0.001(3) 0.017(3)
O(5) 0.091(7) 0.090(8) 0.109(8) 0.058(6) 0.054(6) 0.048(6)
O(6) 0.049(5) 0.105(8) 0.118(8) 0.006(5) -0.019(5) 0.062(7)
O(7) 0.157(10) 0.076(7) 0.054(6) 0.022(7) 0.014(6) 0.037(5)
O(8) 0.114(9) 0.063(7) 0.16(1) 0.049(6) 0.088(8) 0.045(7)
O(9) 0.058(6) 0.17(1) 0.16(1) 0.022(7) -0.014(7) 0.100(10)
O(10) 0.131(9) 0.108(9) 0.085(7) 0.063(7) -0.027(7) 0.018(7)
O(14) 0.080(6) 0.087(7) 0.075(6) 0.037(6) -0.003(5) -0.005(5)
O(15) 0.041(5) 0.093(7) 0.067(6) -0.009(5) -0.009(4) -0.009(5)
N(1) 0.029(4) 0.035(5) 0.026(4) 0.004(4) 0.006(3) 0.011(4)
N(2) 0.023(4) 0.028(4) 0.023(4) 0.011(3) 0.000(3) 0.010(3)
N(3) 0.049(5) 0.027(4) 0.030(4) 0.012(4) 0.003(4) 0.006(3)
N(4) 0.037(4) 0.026(4) 0.023(4) 0.012(4) -0.002(3) 0.012(3)
N(5) 0.032(4) 0.034(5) 0.027(4) 0.000(4) 0.007(3) 0.010(3)
N(6) 0.067(7) 0.039(6) 0.050(6) 0.013(5) 0.012(5) 0.014(5)
N(7) 0.040(6) 0.052(7) 0.083(8) 0.019(5) 0.008(6) 0.005(6)
N(8) 0.104(9) 0.060(7) 0.037(6) 0.004(7) 0.001(6) 0.030(5)
C(1) 0.019(4) 0.031(5) 0.023(4) 0.006(4) 0.005(3) 0.007(4)
C(2) 0.045(6) 0.051(7) 0.044(6) 0.010(6) 0.016(5) 0.015(5)
C(3) 0.061(8) 0.058(8) 0.057(7) -0.003(7) 0.022(6) 0.017(6)
C(4) 0.041(6) 0.036(6) 0.059(7) 0.008(5) 0.021(5) 0.015(5)
C(5) 0.035(5) 0.028(5) 0.019(4) -0.004(4) -0.004(4) 0.010(4)
C(6) 0.044(6) 0.055(7) 0.042(6) 0.001(5) -0.023(5) 0.021(5)
C(7) 0.061(8) 0.065(8) 0.037(6) 0.032(7) -0.016(5) 0.004(6)
C(8) 0.056(7) 0.046(7) 0.056(7) 0.018(6) -0.018(6) 0.017(6)

loop_
_atom_site_label
_atom_site_fract_x
_atom_site_fract_y
_atom_site_fract_z
_atom_site_U_iso_or_equiv
_atom_site_thermal_displace_type
_atom_site_calc_flag
_atom_site_calc_attached_atom
_atom_site_occupancy
Pt(1) 0.60814(3) 0.09153(3) 0.11516(3) 0.02077(9) Uani d . 1.0
Pt(2) 0.70695(3) 0.31642(3) 0.19651(3) 0.02427(10) Uani d . 1.0
O(1) 0.7239(6) 0.0759(5) -0.0447(6) 0.029(2) Uani d . 1.0
O(2) 0.8206(6) 0.2847(6) 0.3482(6) 0.031(2) Uani d . 1.0
O(3) 0.8113(6) 0.5041(6) 0.2580(6) 0.040(2) Uani d . 1.0
O(4) 0.4612(6) 0.0952(5) -0.0234(6) 0.027(2) Uani d . 1.0
O(5) 0.4370(9) 0.5059(8) 0.1702(10) 0.086(4) Uani d . 1.0
O(6) 0.2453(8) 0.5366(9) 0.1644(10) 0.087(4) Uani d . 1.0
O(7) 0.3183(10) 0.4839(8) 0.3350(9) 0.092(4) Uani d . 1.0
O(8) 0.2957(10) 0.2181(8) 0.112(1) 0.103(4) Uani d . 1.0
O(9) 0.1025(9) 0.175(1) 0.160(1) 0.120(5) Uani d . 1.0
O(10) 0.2574(10) 0.1881(9) 0.311(1) 0.106(4) Uani d . 1.0
O(11B) 0.533(1) 0.239(1) 0.564(1) 0.057(4) Uiso d . 0.661(14)
O(11A) 0.647(3) 0.165(2) 0.728(3) 0.066(8) Uiso d . 0.339(14)
O(12B) 0.569(1) 0.181(1) 0.744(1) 0.063(4) Uiso d . 0.661(14)
O(12A) 0.477(4) 0.220(4) 0.700(4) 0.15(1) Uiso d . 0.339(14)
O(13B) 0.633(1) 0.096(1) 0.549(1) 0.080(5) Uiso d . 0.661(14)
O(13A) 0.614(2) 0.227(2) 0.547(2) 0.054(7) Uiso d . 0.339(14)
O(14) 0.3215(8) 0.3495(8) 0.5860(8) 0.084(3) Uani d . 1.0
O(15) 0.9493(7) 0.4507(8) 0.6211(8) 0.077(3) Uani d . 1.0
N(1) 0.8323(7) 0.2705(7) 0.0521(7) 0.030(2) Uani d . 1.0
N(2) 0.7517(6) 0.0837(6) 0.2473(7) 0.024(2) Uani d . 1.0
N(3) 0.5794(7) 0.3687(7) 0.3453(7) 0.035(2) Uani d . 1.0
N(4) 0.6013(7) 0.3520(6) 0.0430(7) 0.027(2) Uani d . 1.0
N(5) 0.4869(7) 0.0808(7) 0.2666(7) 0.032(2) Uani d . 1.0
N(6) 0.334(1) 0.5084(8) 0.2234(10) 0.052(3) Uani d . 1.0
N(7) 0.2167(10) 0.1937(9) 0.194(1) 0.060(3) Uani d . 1.0
N(8) 0.584(1) 0.1803(10) 0.627(1) 0.066(4) Uani d . 1.0
C(1) 0.8173(8) 0.1662(8) -0.0377(8) 0.024(2) Uani d . 1.0
C(2) 0.9181(10) 0.155(1) -0.141(1) 0.046(3) Uani d . 1.0
C(3) 0.997(1) 0.281(1) -0.105(1) 0.060(4) Uani d . 1.0
C(4) 0.9499(9) 0.3512(9) 0.031(1) 0.044(3) Uani d . 1.0
C(5) 0.8224(8) 0.1744(8) 0.3387(8) 0.028(2) Uani d . 1.0
C(6) 0.9144(9) 0.144(1) 0.435(1) 0.047(3) Uani d . 1.0
C(7) 0.872(1) 0.006(1) 0.394(1) 0.055(4) Uani d . 1.0
C(8) 0.775(1) -0.0321(10) 0.260(1) 0.052(4) Uani d . 1.0
H(1) 0.8791 0.1283 -0.2358 0.0547 Uiso calc C(2) 1.0
H(2) 0.9703 0.1008 -0.1271 0.0547 Uiso calc C(2) 1.0
H(3) 0.9841 0.3149 -0.1792 0.0710 Uiso calc C(3) 1.0
H(4) 1.0875 0.2814 -0.0895 0.0710 Uiso calc C(3) 1.0
H(5) 0.9290 0.4229 0.0198 0.0533 Uiso calc C(4) 1.0
H(6) 1.0144 0.3707 0.1085 0.0533 Uiso calc C(4) 1.0
H(7) 0.9041 0.1797 0.5322 0.0563 Uiso calc C(6) 1.0
H(8) 1.0024 0.1677 0.4179 0.0563 Uiso calc C(6) 1.0
H(9) 0.8306 -0.0178 0.4684 0.0601 Uiso calc C(7) 1.0
H(10) 0.9453 -0.0302 0.3742 0.0601 Uiso calc C(7) 1.0
H(11) 0.6968 -0.0820 0.2713 0.0608 Uiso calc C(8) 1.0
H(12) 0.8124 -0.0731 0.1788 0.0608 Uiso calc C(8) 1.0
H(13) 0.5019 0.3571 0.3024 0.0369 Uiso calc N(3) 1.0
H(14) 0.5767 0.3265 0.4047 0.0375 Uiso calc N(3) 1.0
H(15) 0.6060 0.4445 0.3912 0.0369 Uiso calc N(3) 1.0
H(16) 0.5677 0.2853 -0.0226 0.0307 Uiso calc N(4) 1.0
H(17) 0.5391 0.3861 0.0799 0.0307 Uiso calc N(4) 1.0
H(18) 0.6517 0.4000 0.0058 0.0369 Uiso calc N(4) 1.0
H(19) 0.4560 0.0057 0.2592 0.0329 Uiso calc N(5) 1.0
H(20) 0.5294 0.1164 0.3500 0.0369 Uiso calc N(5) 1.0
H(21) 0.4230 0.1157 0.2560 0.0625 Uiso calc N(5) 1.0

loop_
_atom_type_symbol
_atom_type_oxidation_number
_atom_type_number_in_cell
_atom_type_scat_dispersion_real
_atom_type_scat_dispersion_imag
_atom_type_scat_source
Pt 0 4 -1.703 8.390
;
'International Tables for X-ray Crystallography (1974, Vol. IV)'
;
O 0 30 0.011 0.006
;
'International Tables for X-ray Crystallography (1974, Vol. IV)'
;
N 0 16 0.006 0.003
;
'International Tables for X-ray Crystallography (1974, Vol. IV)'
;
C 0 16 0.003 0.002
;
'International Tables for X-ray Crystallography (1974, Vol. IV)'
;
H 0 56 0.000 0.000
;
'International Tables for X-ray Crystallography (1974, Vol. IV)'
;

loop_
_geom_angle_atom_site_label_1
_geom_angle_atom_site_label_2
_geom_angle_atom_site_label_3
_geom_angle
_geom_angle_site_symmetry_1
_geom_angle_site_symmetry_2
_geom_angle_site_symmetry_3
_geom_angle_publ_flag
Pt(2) Pt(1) O(1) 88.0(2) 1_555 1_555 1_555 yes
Pt(2) Pt(1) O(4) 97.6(2) 1_555 1_555 1_555 yes
Pt(2) Pt(1) O(4) 172.5(1) 1_555 1_555 2_655 yes
Pt(2) Pt(1) N(2) 83.7(2) 1_555 1_555 1_555 yes
Pt(2) Pt(1) N(5) 100.2(2) 1_555 1_555 1_555 yes
O(1) Pt(1) O(4) 88.2(2) 1_555 1_555 1_555 yes
O(1) Pt(1) O(4) 84.6(2) 1_555 1_555 2_655 yes
O(1) Pt(1) N(2) 91.1(2) 1_555 1_555 1_555 yes
O(1) Pt(1) N(5) 171.7(3) 1_555 1_555 1_555 yes
O(4) Pt(1) O(4) 80.8(2) 1_555 1_555 2_655 yes
O(4) Pt(1) N(2) 178.5(3) 1_555 1_555 1_555 yes
O(4) Pt(1) N(5) 92.2(2) 1_555 1_555 1_555 yes
O(4) Pt(1) N(2) 97.8(3) 2_655 1_555 1_555 yes
O(4) Pt(1) N(5) 87.2(3) 2_655 1_555 1_555 yes
N(2) Pt(1) N(5) 88.3(3) 1_555 1_555 1_555 yes
Pt(1) Pt(2) O(2) 87.4(2) 1_555 1_555 1_555 yes
Pt(1) Pt(2) O(3) 173.8(2) 1_555 1_555 1_555 yes
Pt(1) Pt(2) N(1) 83.5(2) 1_555 1_555 1_555 yes
Pt(1) Pt(2) N(3) 98.0(2) 1_555 1_555 1_555 yes
Pt(1) Pt(2) N(4) 94.2(2) 1_555 1_555 1_555 yes
O(2) Pt(2) O(3) 90.2(2) 1_555 1_555 1_555 yes
O(2) Pt(2) N(1) 91.0(3) 1_555 1_555 1_555 yes
O(2) Pt(2) N(3) 89.6(3) 1_555 1_555 1_555 yes
O(2) Pt(2) N(4) 177.4(3) 1_555 1_555 1_555 yes
O(3) Pt(2) N(1) 90.8(3) 1_555 1_555 1_555 yes
O(3) Pt(2) N(3) 87.7(3) 1_555 1_555 1_555 yes
O(3) Pt(2) N(4) 87.9(3) 1_555 1_555 1_555 yes
N(1) Pt(2) N(3) 178.4(3) 1_555 1_555 1_555 yes
N(1) Pt(2) N(4) 87.2(3) 1_555 1_555 1_555 yes
N(3) Pt(2) N(4) 92.2(3) 1_555 1_555 1_555 yes
Pt(1) O(1) C(1) 117.6(5) 1_555 1_555 1_555 yes
Pt(2) O(2) C(5) 117.6(5) 1_555 1_555 1_555 yes
Pt(1) O(4) Pt(1) 99.2(2) 1_555 1_555 2_655 yes
O(12A) O(11B) O(13A) 118(2) 1_555 1_555 1_555 yes
O(12A) O(11B) N(8) 61(1) 1_555 1_555 1_555 yes
O(13A) O(11B) N(8) 59(1) 1_555 1_555 1_555 yes
O(12B) O(11A) O(13B) 103(2) 1_555 1_555 1_555 yes
O(12B) O(11A) N(8) 64(2) 1_555 1_555 1_555 yes
O(13B) O(11A) N(8) 48(1) 1_555 1_555 1_555 yes
O(11A) O(12B) O(12A) 144(3) 1_555 1_555 1_555 yes
O(11A) O(12B) N(8) 73(2) 1_555 1_555 1_555 yes
O(12A) O(12B) N(8) 71(1) 1_555 1_555 1_555 yes
O(11B) O(12A) O(12B) 98(2) 1_555 1_555 1_555 yes
O(11B) O(12A) N(8) 48(1) 1_555 1_555 1_555 yes
O(12B) O(12A) N(8) 51(1) 1_555 1_555 1_555 yes
O(11A) O(13B) O(13A) 80(1) 1_555 1_555 1_555 yes
O(11A) O(13B) N(8) 46(1) 1_555 1_555 1_555 yes
O(13A) O(13B) N(8) 43(1) 1_555 1_555 1_555 yes
O(11B) O(13A) O(13B) 113(2) 1_555 1_555 1_555 yes
O(11B) O(13A) N(8) 74(2) 1_555 1_555 1_555 yes
O(13B) O(13A) N(8) 53(1) 1_555 1_555 1_555 yes
Pt(2) N(1) C(1) 123.6(6) 1_555 1_555 1_555 yes
Pt(2) N(1) C(4) 125.6(6) 1_555 1_555 1_555 yes
C(1) N(1) C(4) 110.8(7) 1_555 1_555 1_555 yes
Pt(1) N(2) C(5) 124.6(6) 1_555 1_555 1_555 yes
Pt(1) N(2) C(8) 121.8(6) 1_555 1_555 1_555 yes
C(5) N(2) C(8) 113.2(7) 1_555 1_555 1_555 yes
O(5) N(6) O(6) 119(1) 1_555 1_555 1_555 yes
O(5) N(6) O(7) 121(1) 1_555 1_555 1_555 yes
O(6) N(6) O(7) 119(1) 1_555 1_555 1_555 yes
O(8) N(7) O(9) 120(1) 1_555 1_555 1_555 yes
O(8) N(7) O(10) 118(1) 1_555 1_555 1_555 yes
O(9) N(7) O(10) 120(1) 1_555 1_555 1_555 yes
O(11B) N(8) O(11A) 155(1) 1_555 1_555 1_555 yes
O(11B) N(8) O(12B) 124(1) 1_555 1_555 1_555 yes
O(11B) N(8) O(12A) 69(1) 1_555 1_555 1_555 yes
O(11B) N(8) O(13B) 116(1) 1_555 1_555 1_555 yes
O(11B) N(8) O(13A) 45(1) 1_555 1_555 1_555 yes
O(11A) N(8) O(12B) 42(1) 1_555 1_555 1_555 yes
O(11A) N(8) O(12A) 98(2) 1_555 1_555 1_555 yes
O(11A) N(8) O(13B) 84(1) 1_555 1_555 1_555 yes
O(11A) N(8) O(13A) 131(2) 1_555 1_555 1_555 yes
O(12B) N(8) O(12A) 56(1) 1_555 1_555 1_555 yes
O(12B) N(8) O(13B) 117(1) 1_555 1_555 1_555 yes
O(12B) N(8) O(13A) 151(1) 1_555 1_555 1_555 yes
O(12A) N(8) O(13B) 150(1) 1_555 1_555 1_555 yes
O(12A) N(8) O(13A) 113(2) 1_555 1_555 1_555 yes
O(13B) N(8) O(13A) 83(1) 1_555 1_555 1_555 yes
O(1) C(1) N(1) 125.3(8) 1_555 1_555 1_555 yes
O(1) C(1) C(2) 120.5(8) 1_555 1_555 1_555 yes
N(1) C(1) C(2) 114.2(8) 1_555 1_555 1_555 yes
C(1) C(2) C(3) 102.9(9) 1_555 1_555 1_555 yes
C(2) C(3) C(4) 106.0(8) 1_555 1_555 1_555 yes
N(1) C(4) C(3) 105.1(8) 1_555 1_555 1_555 yes
O(2) C(5) N(2) 124.8(8) 1_555 1_555 1_555 yes
O(2) C(5) C(6) 121.0(8) 1_555 1_555 1_555 yes
N(2) C(5) C(6) 114.2(8) 1_555 1_555 1_555 yes
C(5) C(6) C(7) 101.9(7) 1_555 1_555 1_555 yes
C(6) C(7) C(8) 106.6(8) 1_555 1_555 1_555 yes
N(2) C(8) C(7) 103.2(8) 1_555 1_555 1_555 yes

loop_
_geom_bond_atom_site_label_1
_geom_bond_atom_site_label_2
_geom_bond_distance
_geom_bond_site_symmetry_1
_geom_bond_site_symmetry_2
_geom_bond_publ_flag
Pt(1) Pt(2) 2.5527(7) 1_555 1_555 yes
Pt(1) Pt(1) 3.1578(6) 1_555 2_655 yes
Pt(1) O(1) 2.015(6) 1_555 1_555 yes
Pt(1) O(4) 2.035(5) 1_555 1_555 yes
Pt(1) O(4) 2.112(6) 1_555 2_655 yes
Pt(1) N(2) 1.986(6) 1_555 1_555 yes
Pt(1) N(5) 2.013(7) 1_555 1_555 yes
Pt(2) O(2) 2.037(6) 1_555 1_555 yes
Pt(2) O(3) 2.188(6) 1_555 1_555 yes
Pt(2) N(1) 2.008(7) 1_555 1_555 yes
Pt(2) N(3) 2.068(7) 1_555 1_555 yes
Pt(2) N(4) 2.027(6) 1_555 1_555 yes
O(1) C(1) 1.291(9) 1_555 1_555 yes
O(2) C(5) 1.29(1) 1_555 1_555 yes
O(5) N(6) 1.22(1) 1_555 1_555 yes
O(6) N(6) 1.23(1) 1_555 1_555 yes
O(7) N(6) 1.22(1) 1_555 1_555 yes
O(8) N(7) 1.23(1) 1_555 1_555 yes
O(9) N(7) 1.19(1) 1_555 1_555 yes
O(10) N(7) 1.23(1) 1_555 1_555 yes
O(11B) O(12A) 1.54(4) 1_555 1_555 yes
O(11B) O(13A) 0.91(2) 1_555 1_555 yes
O(11B) N(8) 1.23(1) 1_555 1_555 yes
O(11A) O(12B) 0.88(3) 1_555 1_555 yes
O(11A) O(13B) 1.71(3) 1_555 1_555 yes
O(11A) N(8) 1.25(2) 1_555 1_555 yes
O(12B) O(12A) 1.27(4) 1_555 1_555 yes
O(12B) N(8) 1.18(1) 1_555 1_555 yes
O(12A) N(8) 1.44(4) 1_555 1_555 yes
O(13B) O(13A) 1.60(3) 1_555 1_555 yes
O(13B) N(8) 1.29(2) 1_555 1_555 yes
O(13A) N(8) 1.10(2) 1_555 1_555 yes
N(1) C(1) 1.28(1) 1_555 1_555 yes
N(1) C(4) 1.47(1) 1_555 1_555 yes
N(2) C(5) 1.27(1) 1_555 1_555 yes
N(2) C(8) 1.48(1) 1_555 1_555 yes
C(1) C(2) 1.49(1) 1_555 1_555 yes
C(2) C(3) 1.51(1) 1_555 1_555 yes
C(3) C(4) 1.52(1) 1_555 1_555 yes
C(5) C(6) 1.49(1) 1_555 1_555 yes
C(6) C(7) 1.54(1) 1_555 1_555 yes
C(7) C(8) 1.54(1) 1_555 1_555 yes

loop_
_geom_contact_atom_site_label_1
_geom_contact_atom_site_label_2
_geom_contact_distance
_geom_contact_site_symmetry_1
_geom_contact_site_symmetry_2
_geom_contact_publ_flag
O(1) N(5) 2.984(8) 1_555 2_655 no
O(4) N(4) 2.996(9) 1_555 1_555 no
O(2) O(15) 2.943(9) 1_555 1_555 no
O(3) O(14) 2.63(1) 1_555 2_666 no
O(3) O(15) 2.629(9) 1_555 2_766 no
O(4) O(8) 2.64(1) 1_555 1_555 no
O(4) O(12B) 2.94(1) 1_555 1_554 no
O(5) N(4) 2.82(1) 1_555 1_555 no
O(5) N(4) 3.10(1) 1_555 2_665 no
O(5) N(3) 3.19(1) 1_555 1_555 no
O(6) O(15) 2.99(1) 1_555 2_666 no
O(6) N(4) 3.08(1) 1_555 2_665 no
O(7) O(15) 3.07(1) 1_555 2_666 no
O(7) N(3) 3.17(1) 1_555 2_666 no
O(10) O(14) 2.81(1) 1_555 1_555 no
O(10) N(5) 2.92(1) 1_555 1_555 no
O(11B) O(14) 2.76(2) 1_555 1_555 no
O(11B) N(5) 2.96(1) 1_555 1_555 no
O(11B) N(3) 2.99(1) 1_555 1_555 no
O(11B) N(6) 3.16(2) 1_555 2_666 no
O(11A) N(5) 3.01(3) 1_555 2_656 no
O(12B) N(5) 3.01(1) 1_555 2_656 no
O(12B) N(4) 3.03(1) 1_555 1_556 no
O(12A) O(14) 2.84(4) 1_555 1_555 no
O(13B) N(5) 3.07(1) 1_555 1_555 no
O(13B) O(13B) 3.18(3) 1_555 2_656 no
O(13A) N(5) 2.93(2) 1_555 1_555 no
O(13A) N(3) 3.00(2) 1_555 1_555 no
O(14) N(3) 3.17(1) 1_555 2_666 no
O(15) O(15) 3.08(2) 1_555 2_766 no
